data_2001649
loop_
_publ_author_name
'Britten, J. F.'
'Howard-Lock, H. E.'
'Leblanc, D.'
'Lock, C. J. L.'

_publ_section_title
;
 (<i>R</i>)-2-Bromo-1,4-butanedioic acid
;
_journal_issue 6
_journal_name_full 'Acta Crystallographica Section C'
_journal_page_first 1222
_journal_page_last 1224
_journal_paper_doi 10.1107/S0108270192013210
_journal_volume 49
_journal_year 1993
_chemical_formula_sum 'C4 H5 Br O4'
_chemical_formula_weight 197.0
_symmetry_cell_setting orthorhombic
_symmetry_space_group_name_Hall 'P 2ac 2ab'
_symmetry_space_group_name_H-M 'P 21 21 21'
_atom_type_scat_source IntTabIV
_cell_angle_alpha 90
_cell_angle_beta 90
_cell_angle_gamma 90
_cell_formula_units_Z 4
_cell_length_a 7.578(2)
_cell_length_b 8.735(2)
_cell_length_c 9.371(2)
_cell_measurement_reflns_used 24
_cell_measurement_temperature 296.0(10)
_cell_measurement_theta_max 40
_cell_measurement_theta_min 38
_cell_volume 620.3(3)
_diffrn_measurement_device 'Rigaku AFC-6'
_diffrn_measurement_method \q-2\q
_diffrn_radiation_type CuK\a
_diffrn_radiation_wavelength 1.54178
_diffrn_reflns_av_R_equivalents 0.082
_diffrn_reflns_limit_h_max 8
_diffrn_reflns_limit_h_min -8
_diffrn_reflns_limit_k_max 9
_diffrn_reflns_limit_k_min 0
_diffrn_reflns_limit_l_max 10
_diffrn_reflns_limit_l_min -10
_diffrn_reflns_number 1882
_diffrn_reflns_theta_max 55
_diffrn_standards_decay_% -13.8
_diffrn_standards_interval_count 150
_diffrn_standards_number 3
_exptl_absorpt_coefficient_mu 6.564
_exptl_absorpt_correction_T_max 1.396
_exptl_absorpt_correction_T_min 0.568
_exptl_absorpt_correction_type 'refdelf, DIFABS (Walker & Stuart, 1983)'
_exptl_crystal_colour Colourless
_exptl_crystal_density_diffrn 2.109
_exptl_crystal_density_meas 1.99(3)
_exptl_crystal_description plate
_exptl_crystal_size_max 0.25
_exptl_crystal_size_mid 0.20
_exptl_crystal_size_min 0.10
_refine_diff_density_max 0.79
_refine_diff_density_min -0.58
_refine_ls_extinction_method 'not applied'
_refine_ls_goodness_of_fit_obs 1.97
_refine_ls_hydrogen_treatment noref
_refine_ls_number_parameters 82
_refine_ls_number_reflns 705
_refine_ls_R_factor_obs 0.0424
_refine_ls_shift/esd_max 0.001
_refine_ls_structure_factor_coef F
_refine_ls_weighting_details 'w = 1/\s^2^'
_refine_ls_weighting_scheme calc
_refine_ls_wR_factor_obs 0.0419
_reflns_number_observed 779
_reflns_number_total 793
_reflns_observed_criterion I>-3\s~I~
_cod_data_source_file br1027.cif
_cod_data_source_block br1027_structure_1_of_1
_cod_depositor_comments
;
The following automatic conversions were performed:

'_refine_ls_weighting_scheme' value '1/\s^2^' was changed to 'calc'.
New tag '_refine_ls_weighting_details' was created. The value of the
new tag was set to 'w = 1/\s^2^'.

Automatic conversion script
Id: cif_fix_values 3143 2015-03-26 13:38:13Z robertas 
;
_cod_original_formula_sum 'C4 H5 Br1 O4'
_cod_database_code 2001649

loop_
_atom_site_label
_atom_site_fract_x
_atom_site_fract_y
_atom_site_fract_z
_atom_site_U_iso_or_equiv
Br(1) .90320(10) .72240(10) .55470(10) .0550(10)
O(4) .5741(8) .5075(8) .6968(7) .050(2)
C(2) .9377(10) .5577(11) .6965(9) .037(3)
C(3) .8274(9) .5916(12) .8277(10) .045(3)
O(3) .5368(7) .6593(8) .8832(7) .057(3)
C(4) .6318(10) .5817(11) .7968(10) .039(3)
O(1) 1.1920(7) .6483(9) .8257(8) .062(3)
C(1) 1.1344(10) .5666(11) .7283(10) .039(3)
O(2) 1.2303(8) .4818(9) .6476(7) .053(3)
H(2A) .906 .460 .658 ?
H(3A) .858 .522 .903 ?
H(3B) .856 .693 .859 ?
H(O3) .429 .651 .859 ?
H(O2) 1.348 .496 .670 ?

loop_
_geom_angle_atom_site_label_1
_geom_angle_atom_site_label_2
_geom_angle_atom_site_label_3
_geom_angle
_geom_angle_publ_flag
Br(1) C(2) C(3) 109.3(6) yes
C(3) C(2) C(1) 111.8(7) yes
O(4) C(4) C(3) 121.9(8) yes
C(3) C(4) O(3) 113.6(8) yes
C(2) C(1) O(2) 114.2(8) yes
Br(1) C(2) C(1) 102.9(6) yes
C(2) C(3) C(4) 112.0(7) yes
O(4) C(4) O(3) 124.5(7) yes
C(2) C(1) O(1) 121.3(8) yes
O(1) C(1) O(2) 124.5(7) yes

loop_
_geom_bond_atom_site_label_1
_geom_bond_atom_site_label_2
_geom_bond_distance
_geom_bond_publ_flag
Br(1) C(2) 1.975(9) yes
C(2) C(3) 1.520(10) yes
C(3) C(4) 1.510(10) yes
O(1) C(1) 1.250(10) yes
O(4) C(4) 1.220(10) yes
C(2) C(1) 1.520(10) yes
O(3) C(4) 1.280(10) yes
C(1) O(2) 1.280(10) yes
